data_1505647
loop_
_publ_author_name
'Pinkerton, David M.'
'Banwell, Martin G.'
'Willis, Anthony C.'

_publ_section_title
;
 Total syntheses of tambjamines C, E, F, G, H, I and J, BE-18591, and a
 related alkaloid from the marine bacterium Pseudoalteromonas tunicata.
;
_journal_issue 24
_journal_name_full 'Organic letters'
_journal_page_first 5127
_journal_page_last 5130
_journal_paper_doi 10.1021/ol7024313
_journal_volume 9
_journal_year 2007
_chemical_compound_source local
_chemical_formula_moiety 'C13 H18 N2 O2 Si'
_chemical_formula_sum 'C13 H18 N2 O2 Si'
_chemical_formula_weight 262.38
_space_group_IT_number 14
_symmetry_cell_setting monoclinic
_symmetry_space_group_name_Hall '-P 2yab'
_symmetry_space_group_name_H-M 'P 1 21/a 1'
_atom_sites_solution_hydrogens geom
_atom_sites_solution_primary direct
_audit_creation_date 07-01-16
_audit_creation_method CRYSTALS_ver_12.18
_audit_update_record
;
2007-01-16 - Report on C13 H18 N2 O2 Si
              by Anthony C. Willis
              for   David M. Pinkerton and Martin Banwell

2007-01-16 - passes checkcif tests with no warnings
;
_cell_angle_alpha 90
_cell_angle_beta 108.825(2)
_cell_angle_gamma 90
_cell_formula_units_Z 20
_cell_length_a 15.0927(8)
_cell_length_b 31.3789(16)
_cell_length_c 15.9380(9)
_cell_measurement_reflns_used 312522
_cell_measurement_temperature 100
_cell_measurement_theta_max 23
_cell_measurement_theta_min 2.6
_cell_volume 7144.4(7)
_computing_cell_refinement 'Denzo/Scalepack (Otwinowski & Minor, 1997)'
_computing_data_collection 'COLLECT (Nonius BV, 1997)'
_computing_data_reduction 'Denzo/Scalepack (Otwinowski & Minor, 1997)'
_computing_molecular_graphics
;
ORTEP-II (Johnson 1976) in teXsan (MSC, 1992-1997)
;
_computing_publication_material 'CRYSTALS (Watkin et al 2003)'
_computing_structure_refinement 'CRYSTALS (Watkin et al 2003)'
_computing_structure_solution 'SIR92 (Altomare et al, 1994)'
_diffrn_ambient_temperature 100
_diffrn_measured_fraction_theta_full 0.978
_diffrn_measured_fraction_theta_max 0.978
_diffrn_measurement_device_type 'Nonius KappaCCD'
_diffrn_measurement_method ' \f and \w scans with CCD '
_diffrn_radiation_monochromator graphite
_diffrn_radiation_type 'Mo K\a'
_diffrn_radiation_wavelength 0.71073
_diffrn_reflns_av_R_equivalents 0.060
_diffrn_reflns_limit_h_max 16
_diffrn_reflns_limit_h_min -16
_diffrn_reflns_limit_k_max 34
_diffrn_reflns_limit_k_min -34
_diffrn_reflns_limit_l_max 17
_diffrn_reflns_limit_l_min -17
_diffrn_reflns_number 59135
_diffrn_reflns_theta_full 23
_diffrn_reflns_theta_max 23.098
_diffrn_reflns_theta_min 2.596
_diffrn_standards_number 0
_exptl_absorpt_coefficient_mu 0.161
_exptl_absorpt_correction_T_max 0.992
_exptl_absorpt_correction_T_min 0.961
_exptl_absorpt_correction_type integration
_exptl_absorpt_process_details
;
via Gaussian method (Coppens, 1970) implemented in maXus (2000)
;
_exptl_crystal_colour 'pale brown'
_exptl_crystal_density_diffrn 1.220
_exptl_crystal_density_meas ?
_exptl_crystal_description needle
_exptl_crystal_F_000 2800
_exptl_crystal_size_max 0.35
_exptl_crystal_size_mid 0.14
_exptl_crystal_size_min 0.05
_refine_diff_density_max 0.30
_refine_diff_density_min -0.27
_refine_ls_extinction_method None
_refine_ls_goodness_of_fit_ref 1.1516
_refine_ls_hydrogen_treatment noref
_refine_ls_matrix_type full
_refine_ls_number_parameters 811
_refine_ls_number_reflns 4420
_refine_ls_number_restraints 0
_refine_ls_R_factor_all 0.0633
_refine_ls_R_factor_gt 0.0456
_refine_ls_shift/su_max 0.000243
_refine_ls_structure_factor_coef F
_refine_ls_weighting_details
;
  Method, part 1, Chebychev polynomial,
(Carruthers & Watkin, 1979, Prince, 1982)
  [weight] = 1.0/[A~0~*T~0~(x)+A~1~*T~1~(x) ... +A~n-1~]*T~n-1~(x)]
  where A~i~ are the Chebychev coefficients listed below and x= Fcalc/Fmax
  Method = Robust Weighting (Prince, 1982)
  W = [weight] * [1-(deltaF/6*sigmaF)^2^]^2^
  A~i~ are:
  1.16 0.612 0.884
;
_refine_ls_weighting_scheme calc
_refine_ls_wR_factor_all 0.0563
_refine_ls_wR_factor_gt 0.0441
_refine_ls_wR_factor_ref 0.0441
_reflns_limit_h_max 15
_reflns_limit_h_min -16
_reflns_limit_k_max 34
_reflns_limit_k_min 0
_reflns_limit_l_max 17
_reflns_limit_l_min 0
_reflns_number_gt 4420
_reflns_number_total 9851
_reflns_threshold_expression I>2.0\s(I)
_oxford_diffrn_Wilson_B_factor 2.02
_oxford_diffrn_Wilson_scale 59.76
_oxford_refine_ls_scale 0.1443(2)
_oxford_structure_analysis_title '1151436 ban0706'
_cod_data_source_file ol7024313-file004.cif
_cod_data_source_block ban0706a
_cod_depositor_comments
;
The following automatic conversions were performed:

'_symmetry_cell_setting' value 'Monoclinic' changed to 'monoclinic'
according to /home/saulius/struct/CIF-dictionaries/cif_core.dic
dictionary named 'cif_core.dic' version 2.4.1 from 2010-06-29.

Automatic conversion script
Id: cif_fix_values 1715 2011-07-08 13:25:40Z adriana 

The following automatic conversions were performed:

'_exptl_crystal_density_meas' value 'not measured' was changed to '?'
- the value is perceived as not measured.

Automatic conversion script
Id: cif_fix_values 3008 2015-01-20 13:52:24Z robertas 
;
_cod_original_sg_symbol_H-M 'P 1 21/a 1 '
_cod_database_code 1505647

loop_
_symmetry_equiv_pos_as_xyz
x,y,z
-x,-y,-z
-x+1/2,y+1/2,-z
x+1/2,-y+1/2,z

loop_
_atom_site_label
_atom_site_type_symbol
_atom_site_fract_x
_atom_site_fract_y
_atom_site_fract_z
_atom_site_U_iso_or_equiv
_atom_site_occupancy
_atom_site_adp_type
_atom_site_refinement_flags_posn
Si15 Si 0.55146(10) 0.42366(5) 0.87561(11) 0.0352 1.0000 Uani .
Si115 Si 0.64992(10) 0.20154(5) 0.93480(11) 0.0396 1.0000 Uani .
Si215 Si 0.45189(10) 0.36450(4) 0.18700(11) 0.0356 1.0000 Uani .
Si315 Si 0.64309(10) 0.02422(5) 0.88379(11) 0.0383 1.0000 Uani .
Si415 Si 0.41219(10) 0.17351(5) 0.12560(11) 0.0392 1.0000 Uani .
O12 O 0.4513(2) 0.50834(10) 0.3746(2) 0.0348 1.0000 Uani .
O13 O 0.2647(2) 0.40531(10) 0.2938(2) 0.0367 1.0000 Uani .
O112 O 0.4756(2) 0.29845(11) 0.4419(2) 0.0413 1.0000 Uani .
O113 O 0.3045(2) 0.18900(10) 0.3661(2) 0.0377 1.0000 Uani .
O212 O 0.5859(2) 0.28383(11) 0.6918(2) 0.0381 1.0000 Uani .
O213 O 0.7440(2) 0.39796(10) 0.7667(2) 0.0369 1.0000 Uani .
O312 O 0.4743(2) 0.10456(10) 0.3797(2) 0.0401 1.0000 Uani .
O313 O 0.2789(2) 0.00226(10) 0.3251(3) 0.0374 1.0000 Uani .
O412 O 0.5915(2) 0.09659(10) 0.6274(2) 0.0359 1.0000 Uani .
O413 O 0.7407(2) 0.21268(10) 0.6929(2) 0.0347 1.0000 Uani .
N1 N 0.4208(3) 0.44258(12) 0.4954(3) 0.0305 1.0000 Uani .
N6 N 0.4746(3) 0.41841(12) 0.6863(3) 0.0317 1.0000 Uani .
N101 N 0.4581(3) 0.23181(12) 0.5635(3) 0.0325 1.0000 Uani .
N106 N 0.5364(3) 0.20419(13) 0.7528(3) 0.0360 1.0000 Uani .
N201 N 0.5992(3) 0.35085(12) 0.5683(3) 0.0312 1.0000 Uani .
N206 N 0.5339(3) 0.37254(13) 0.3764(3) 0.0318 1.0000 Uani .
N301 N 0.4418(3) 0.04866(12) 0.5131(3) 0.0325 1.0000 Uani .
N306 N 0.5171(3) 0.02845(13) 0.7066(3) 0.0339 1.0000 Uani .
N401 N 0.5984(3) 0.16208(12) 0.4994(3) 0.0325 1.0000 Uani .
N406 N 0.5217(3) 0.18166(13) 0.3082(3) 0.0360 1.0000 Uani .
C2 C 0.3884(3) 0.40750(14) 0.5273(4) 0.0332 1.0000 Uani .
C3 C 0.3224(3) 0.38782(15) 0.4542(4) 0.0286 1.0000 Uani .
C4 C 0.3171(3) 0.41095(16) 0.3797(4) 0.0309 1.0000 Uani .
C5 C 0.3796(3) 0.44580(14) 0.4046(4) 0.0286 1.0000 Uani .
C7 C 0.4172(3) 0.39490(16) 0.6177(4) 0.0296 1.0000 Uani .
C8 C 0.3898(3) 0.35971(16) 0.6548(4) 0.0342 1.0000 Uani .
C9 C 0.4307(3) 0.36241(16) 0.7461(4) 0.0352 1.0000 Uani .
C10 C 0.4849(3) 0.39973(16) 0.7669(4) 0.0325 1.0000 Uani .
C11 C 0.3974(3) 0.47717(15) 0.3504(4) 0.0317 1.0000 Uani .
C14 C 0.1903(4) 0.37472(16) 0.2781(4) 0.0420 1.0000 Uani .
C16 C 0.6012(4) 0.47487(15) 0.8526(4) 0.0417 1.0000 Uani .
C17 C 0.4709(4) 0.43387(19) 0.9405(4) 0.0514 1.0000 Uani .
C18 C 0.6454(4) 0.38670(16) 0.9390(4) 0.0412 1.0000 Uani .
C102 C 0.4313(3) 0.19593(16) 0.5973(4) 0.0354 1.0000 Uani .
C103 C 0.3661(3) 0.17404(16) 0.5279(3) 0.0307 1.0000 Uani .
C104 C 0.3558(3) 0.19692(16) 0.4511(4) 0.0301 1.0000 Uani .
C105 C 0.4137(3) 0.23356(15) 0.4738(4) 0.0300 1.0000 Uani .
C107 C 0.4650(3) 0.18433(15) 0.6890(4) 0.0318 1.0000 Uani .
C108 C 0.4342(3) 0.15160(16) 0.7307(4) 0.0370 1.0000 Uani .
C109 C 0.4886(3) 0.15244(16) 0.8205(4) 0.0393 1.0000 Uani .
C110 C 0.5528(4) 0.18557(16) 0.8349(4) 0.0369 1.0000 Uani .
C111 C 0.4246(4) 0.26597(16) 0.4178(4) 0.0379 1.0000 Uani .
C114 C 0.2431(3) 0.15267(16) 0.3550(4) 0.0428 1.0000 Uani .
C116 C 0.6447(4) 0.16705(17) 1.0286(4) 0.0445 1.0000 Uani .
C117 C 0.6343(4) 0.25856(17) 0.9577(4) 0.0563 1.0000 Uani .
C118 C 0.7640(3) 0.19345(17) 0.9149(4) 0.0454 1.0000 Uani .
C202 C 0.6241(3) 0.38707(15) 0.5334(4) 0.0344 1.0000 Uani .
C203 C 0.6853(3) 0.41029(16) 0.6035(4) 0.0349 1.0000 Uani .
C204 C 0.6950(3) 0.38856(16) 0.6812(4) 0.0326 1.0000 Uani .
C205 C 0.6410(3) 0.35043(15) 0.6596(4) 0.0300 1.0000 Uani .
C207 C 0.5940(3) 0.39702(16) 0.4404(4) 0.0317 1.0000 Uani .
C208 C 0.6225(3) 0.43082(15) 0.3995(4) 0.0340 1.0000 Uani .
C209 C 0.5785(3) 0.42591(15) 0.3086(4) 0.0357 1.0000 Uani .
C210 C 0.5228(3) 0.38947(15) 0.2935(4) 0.0339 1.0000 Uani .
C211 C 0.6308(3) 0.31771(16) 0.7150(4) 0.0381 1.0000 Uani .
C214 C 0.8002(4) 0.43606(15) 0.7780(4) 0.0402 1.0000 Uani .
C216 C 0.3939(3) 0.31575(15) 0.2120(4) 0.0370 1.0000 Uani .
C217 C 0.3630(3) 0.40311(17) 0.1203(4) 0.0400 1.0000 Uani .
C218 C 0.5311(4) 0.34884(17) 0.1234(4) 0.0451 1.0000 Uani .
C302 C 0.4060(3) 0.01823(15) 0.5549(4) 0.0292 1.0000 Uani .
C303 C 0.3375(3) -0.00406(15) 0.4890(4) 0.0333 1.0000 Uani .
C304 C 0.3333(3) 0.01269(15) 0.4079(4) 0.0326 1.0000 Uani .
C305 C 0.3993(3) 0.04626(15) 0.4223(4) 0.0276 1.0000 Uani .
C307 C 0.4385(3) 0.01094(14) 0.6489(4) 0.0267 1.0000 Uani .
C308 C 0.4021(3) -0.01658(15) 0.6960(4) 0.0358 1.0000 Uani .
C309 C 0.4602(4) -0.01536(15) 0.7842(4) 0.0367 1.0000 Uani .
C310 C 0.5336(3) 0.01302(16) 0.7920(4) 0.0347 1.0000 Uani .
C311 C 0.4190(4) 0.07366(16) 0.3612(4) 0.0370 1.0000 Uani .
C314 C 0.2088(3) -0.02938(16) 0.3218(4) 0.0401 1.0000 Uani .
C316 C 0.6940(4) 0.07522(16) 0.8598(4) 0.0418 1.0000 Uani .
C317 C 0.6154(4) 0.0279(2) 0.9892(4) 0.0568 1.0000 Uani .
C318 C 0.7299(4) -0.01961(16) 0.8915(4) 0.0454 1.0000 Uani .
C402 C 0.6238(3) 0.19731(16) 0.4607(4) 0.0336 1.0000 Uani .
C403 C 0.6832(3) 0.22193(16) 0.5293(4) 0.0353 1.0000 Uani .
C404 C 0.6915(3) 0.20198(15) 0.6082(4) 0.0306 1.0000 Uani .
C405 C 0.6392(3) 0.16367(14) 0.5903(4) 0.0305 1.0000 Uani .
C407 C 0.5915(3) 0.20466(15) 0.3671(4) 0.0353 1.0000 Uani .
C408 C 0.6221(4) 0.23414(16) 0.3184(4) 0.0369 1.0000 Uani .
C409 C 0.5702(4) 0.22854(16) 0.2290(4) 0.0381 1.0000 Uani .
C410 C 0.5070(3) 0.19521(16) 0.2225(4) 0.0361 1.0000 Uani .
C411 C 0.6337(3) 0.13136(15) 0.6490(4) 0.0340 1.0000 Uani .
C414 C 0.8043(4) 0.24790(15) 0.7009(4) 0.0406 1.0000 Uani .
C416 C 0.3978(4) 0.20984(18) 0.0291(4) 0.0488 1.0000 Uani .
C417 C 0.3026(4) 0.1708(2) 0.1559(4) 0.0525 1.0000 Uani .
C418 C 0.4391(4) 0.11847(16) 0.0979(4) 0.0456 1.0000 Uani .
H11 H 0.4631 0.46106 0.5290 0.0360 1.0000 Uiso R
H31 H 0.2856 0.36155 0.4563 0.0369 1.0000 Uiso R
H61 H 0.5020 0.44304 0.6794 0.0387 1.0000 Uiso R
H81 H 0.3477 0.33642 0.6217 0.0415 1.0000 Uiso R
H91 H 0.4228 0.34122 0.7900 0.0443 1.0000 Uiso R
H111 H 0.3635 0.47458 0.2854 0.0396 1.0000 Uiso R
H141 H 0.1559 0.37284 0.2131 0.0494 1.0000 Uiso R
H142 H 0.1461 0.38383 0.3098 0.0494 1.0000 Uiso R
H143 H 0.2171 0.34619 0.3006 0.0494 1.0000 Uiso R
H161 H 0.6376 0.48874 0.9098 0.0486 1.0000 Uiso R
H162 H 0.5491 0.49415 0.8188 0.0486 1.0000 Uiso R
H163 H 0.6434 0.46927 0.8167 0.0486 1.0000 Uiso R
H171 H 0.5067 0.44675 0.9991 0.0611 1.0000 Uiso R
H172 H 0.4205 0.45395 0.9069 0.0611 1.0000 Uiso R
H173 H 0.4421 0.40640 0.9504 0.0611 1.0000 Uiso R
H181 H 0.6808 0.39987 0.9974 0.0493 1.0000 Uiso R
H182 H 0.6891 0.38115 0.9046 0.0493 1.0000 Uiso R
H183 H 0.6169 0.35923 0.9492 0.0493 1.0000 Uiso R
H1011 H 0.4988 0.25134 0.5954 0.0390 1.0000 Uiso R
H1031 H 0.3331 0.14699 0.5329 0.0366 1.0000 Uiso R
H1061 H 0.5685 0.22668 0.7426 0.0434 1.0000 Uiso R
H1081 H 0.3827 0.13107 0.7020 0.0438 1.0000 Uiso R
H1091 H 0.4821 0.13242 0.8670 0.0468 1.0000 Uiso R
H1111 H 0.3890 0.26313 0.3532 0.0470 1.0000 Uiso R
H1141 H 0.2075 0.14880 0.2906 0.0490 1.0000 Uiso R
H1142 H 0.1982 0.15753 0.3885 0.0490 1.0000 Uiso R
H1143 H 0.2810 0.12653 0.3782 0.0490 1.0000 Uiso R
H1161 H 0.6965 0.17504 1.0836 0.0537 1.0000 Uiso R
H1162 H 0.5831 0.17117 1.0385 0.0537 1.0000 Uiso R
H1163 H 0.6516 0.13650 1.0140 0.0537 1.0000 Uiso R
H1171 H 0.6862 0.26774 1.0116 0.0681 1.0000 Uiso R
H1172 H 0.5729 0.26249 0.9680 0.0681 1.0000 Uiso R
H1173 H 0.6355 0.27617 0.9058 0.0681 1.0000 Uiso R
H1181 H 0.8164 0.20205 0.9689 0.0527 1.0000 Uiso R
H1182 H 0.7657 0.21127 0.8634 0.0527 1.0000 Uiso R
H1183 H 0.7711 0.16272 0.9016 0.0527 1.0000 Uiso R
H2011 H 0.5612 0.33037 0.5366 0.0372 1.0000 Uiso R
H2031 H 0.7164 0.43783 0.5981 0.0447 1.0000 Uiso R
H2061 H 0.5056 0.34877 0.3865 0.0391 1.0000 Uiso R
H2081 H 0.6663 0.45424 0.4294 0.0429 1.0000 Uiso R
H2091 H 0.5858 0.44543 0.2616 0.0431 1.0000 Uiso R
H2111 H 0.6625 0.32176 0.7801 0.0471 1.0000 Uiso R
H2141 H 0.8340 0.44076 0.8425 0.0476 1.0000 Uiso R
H2142 H 0.7588 0.46102 0.7535 0.0476 1.0000 Uiso R
H2143 H 0.8468 0.43281 0.7458 0.0476 1.0000 Uiso R
H2161 H 0.3556 0.30207 0.1552 0.0446 1.0000 Uiso R
H2162 H 0.3523 0.32382 0.2472 0.0446 1.0000 Uiso R
H2163 H 0.4426 0.29525 0.2468 0.0446 1.0000 Uiso R
H2171 H 0.3253 0.38940 0.0633 0.0482 1.0000 Uiso R
H2172 H 0.3953 0.42889 0.1073 0.0482 1.0000 Uiso R
H2173 H 0.3206 0.41171 0.1543 0.0482 1.0000 Uiso R
H2181 H 0.4934 0.33536 0.0661 0.0545 1.0000 Uiso R
H2182 H 0.5636 0.37469 0.1110 0.0545 1.0000 Uiso R
H2183 H 0.5786 0.32803 0.1589 0.0545 1.0000 Uiso R
H3011 H 0.4865 0.06754 0.5408 0.0390 1.0000 Uiso R
H3031 H 0.2985 -0.02806 0.4991 0.0390 1.0000 Uiso R
H3061 H 0.5538 0.04754 0.6915 0.0398 1.0000 Uiso R
H3081 H 0.3444 -0.03434 0.6718 0.0416 1.0000 Uiso R
H3091 H 0.4508 -0.03221 0.8339 0.0463 1.0000 Uiso R
H3111 H 0.3858 0.06799 0.2970 0.0442 1.0000 Uiso R
H3141 H 0.1715 -0.03537 0.2586 0.0466 1.0000 Uiso R
H3142 H 0.2399 -0.05617 0.3507 0.0466 1.0000 Uiso R
H3143 H 0.1662 -0.01857 0.3538 0.0466 1.0000 Uiso R
H3161 H 0.7533 0.08156 0.9089 0.0484 1.0000 Uiso R
H3162 H 0.6483 0.09888 0.8549 0.0484 1.0000 Uiso R
H3163 H 0.7078 0.07252 0.8027 0.0484 1.0000 Uiso R
H3171 H 0.6741 0.0339 1.0392 0.0670 1.0000 Uiso R
H3172 H 0.5880 0.0003 1.0003 0.0670 1.0000 Uiso R
H3173 H 0.5694 0.0514 0.9848 0.0670 1.0000 Uiso R
H3181 H 0.7888 -0.01345 0.9411 0.0535 1.0000 Uiso R
H3182 H 0.7030 -0.04727 0.9030 0.0535 1.0000 Uiso R
H3183 H 0.7440 -0.02150 0.8345 0.0535 1.0000 Uiso R
H4011 H 0.5605 0.14109 0.4696 0.0389 1.0000 Uiso R
H4031 H 0.7141 0.24925 0.5221 0.0433 1.0000 Uiso R
H4061 H 0.4896 0.16048 0.3234 0.0444 1.0000 Uiso R
H4081 H 0.6724 0.25580 0.3428 0.0451 1.0000 Uiso R
H4091 H 0.5772 0.24544 0.1783 0.0492 1.0000 Uiso R
H4111 H 0.6659 0.13646 0.7137 0.0426 1.0000 Uiso R
H4141 H 0.8378 0.25375 0.7650 0.0488 1.0000 Uiso R
H4142 H 0.8509 0.24059 0.6706 0.0488 1.0000 Uiso R
H4143 H 0.7683 0.27379 0.6726 0.0488 1.0000 Uiso R
H4161 H 0.3471 0.19874 -0.0238 0.0594 1.0000 Uiso R
H4162 H 0.4579 0.21125 0.0155 0.0594 1.0000 Uiso R
H4163 H 0.3807 0.23899 0.0440 0.0594 1.0000 Uiso R
H4171 H 0.2504 0.1592 0.1049 0.0642 1.0000 Uiso R
H4172 H 0.2859 0.2000 0.1708 0.0642 1.0000 Uiso R
H4173 H 0.3129 0.1517 0.2085 0.0642 1.0000 Uiso R
H4181 H 0.3870 0.10779 0.0457 0.0530 1.0000 Uiso R
H4182 H 0.4988 0.11862 0.0833 0.0530 1.0000 Uiso R
H4183 H 0.4461 0.09941 0.1499 0.0530 1.0000 Uiso R

loop_
_atom_site_aniso_label
_atom_site_aniso_U_11
_atom_site_aniso_U_22
_atom_site_aniso_U_33
_atom_site_aniso_U_23
_atom_site_aniso_U_13
_atom_site_aniso_U_12
Si15 0.0324(8) 0.0341(9) 0.0408(11) 0.0017(7) 0.0139(8) 0.0015(7)
Si115 0.0339(9) 0.0345(9) 0.0523(11) 0.0010(8) 0.0166(8) -0.0028(7)
Si215 0.0298(8) 0.0318(8) 0.0464(11) 0.0035(7) 0.0139(8) 0.0017(7)
Si315 0.0327(9) 0.0396(9) 0.0424(10) 0.0001(8) 0.0118(8) -0.0017(7)
Si415 0.0290(8) 0.0392(9) 0.0502(12) 0.0046(8) 0.0137(8) 0.0021(7)
O12 0.034(2) 0.0272(19) 0.041(2) -0.0042(17) 0.0091(17) -0.0055(17)
O13 0.034(2) 0.033(2) 0.043(3) 0.0007(18) 0.013(2) -0.0077(16)
O112 0.038(2) 0.031(2) 0.054(3) -0.0012(19) 0.0126(19) -0.0108(18)
O113 0.035(2) 0.036(2) 0.046(3) -0.0055(18) 0.0170(19) -0.0100(17)
O212 0.040(2) 0.032(2) 0.043(3) 0.0020(18) 0.0134(18) -0.0046(17)
O213 0.036(2) 0.031(2) 0.047(3) -0.0018(18) 0.018(2) -0.0054(16)
O312 0.037(2) 0.032(2) 0.051(3) -0.0012(18) 0.0144(19) -0.0085(18)
O313 0.029(2) 0.039(2) 0.043(3) 0.0002(18) 0.0117(19) -0.0087(17)
O412 0.0298(19) 0.029(2) 0.050(3) -0.0032(18) 0.0143(18) -0.0075(17)
O413 0.032(2) 0.031(2) 0.043(3) -0.0017(17) 0.0143(19) -0.0032(16)
N1 0.023(2) 0.024(2) 0.043(3) -0.004(2) 0.008(2) -0.0034(18)
N6 0.027(2) 0.028(2) 0.042(3) 0.004(2) 0.015(2) 0.0011(19)
N101 0.026(2) 0.023(2) 0.048(3) 0.002(2) 0.012(2) -0.0012(19)
N106 0.028(2) 0.027(2) 0.056(4) -0.005(2) 0.016(2) -0.0045(19)
N201 0.029(2) 0.024(2) 0.042(3) 0.000(2) 0.013(2) -0.0020(19)
N206 0.025(2) 0.029(2) 0.044(3) 0.000(2) 0.016(2) -0.0007(19)
N301 0.027(2) 0.021(2) 0.051(3) -0.001(2) 0.015(2) -0.0070(18)
N306 0.021(2) 0.036(2) 0.043(3) -0.007(2) 0.008(2) -0.0077(19)
N401 0.024(2) 0.025(2) 0.050(3) 0.000(2) 0.013(2) -0.0016(18)
N406 0.027(2) 0.030(2) 0.055(4) 0.003(2) 0.018(2) 0.0008(19)
C2 0.026(3) 0.018(3) 0.059(4) 0.000(3) 0.017(3) 0.000(2)
C3 0.030(3) 0.030(3) 0.031(4) -0.005(3) 0.018(3) -0.003(2)
C4 0.027(3) 0.040(3) 0.028(4) 0.000(3) 0.011(3) 0.008(2)
C5 0.019(3) 0.023(3) 0.044(4) 0.000(3) 0.011(3) 0.000(2)
C7 0.022(3) 0.030(3) 0.036(4) 0.000(3) 0.010(3) 0.002(2)
C8 0.029(3) 0.029(3) 0.044(4) 0.007(3) 0.011(3) -0.006(2)
C9 0.032(3) 0.033(3) 0.048(4) 0.011(3) 0.023(3) -0.002(2)
C10 0.031(3) 0.042(3) 0.030(4) 0.008(3) 0.018(3) 0.004(3)
C11 0.028(3) 0.025(3) 0.043(4) -0.002(3) 0.013(3) 0.008(3)
C14 0.036(3) 0.044(3) 0.044(4) -0.005(3) 0.009(3) -0.015(3)
C16 0.048(3) 0.036(3) 0.039(4) -0.002(3) 0.010(3) -0.002(3)
C17 0.042(3) 0.060(4) 0.050(4) 0.000(3) 0.013(3) 0.004(3)
C18 0.040(3) 0.042(3) 0.041(4) -0.004(3) 0.012(3) -0.002(3)
C102 0.023(3) 0.028(3) 0.057(4) -0.004(3) 0.016(3) 0.000(2)
C103 0.026(3) 0.031(3) 0.034(4) 0.005(3) 0.009(3) 0.001(2)
C104 0.029(3) 0.035(3) 0.033(4) -0.005(3) 0.019(3) 0.003(2)
C105 0.027(3) 0.030(3) 0.034(4) 0.002(3) 0.011(3) 0.001(2)
C107 0.022(3) 0.029(3) 0.047(4) -0.001(3) 0.015(3) -0.001(2)
C108 0.026(3) 0.037(3) 0.047(4) 0.004(3) 0.010(3) -0.005(2)
C109 0.036(3) 0.034(3) 0.048(4) 0.010(3) 0.013(3) -0.004(3)
C110 0.035(3) 0.037(3) 0.044(4) 0.000(3) 0.019(3) -0.002(3)
C111 0.033(3) 0.033(3) 0.052(4) 0.003(3) 0.020(3) 0.004(3)
C114 0.027(3) 0.037(3) 0.060(4) -0.007(3) 0.009(3) -0.008(2)
C116 0.035(3) 0.051(4) 0.051(4) 0.004(3) 0.019(3) 0.001(3)
C117 0.050(4) 0.043(4) 0.077(5) 0.002(3) 0.021(4) -0.006(3)
C118 0.038(3) 0.044(3) 0.053(4) -0.003(3) 0.013(3) -0.009(3)
C202 0.021(3) 0.022(3) 0.063(5) -0.006(3) 0.018(3) 0.005(2)
C203 0.029(3) 0.028(3) 0.055(4) 0.000(3) 0.023(3) -0.002(2)
C204 0.023(3) 0.032(3) 0.044(4) -0.005(3) 0.012(3) 0.004(2)
C205 0.024(3) 0.027(3) 0.043(4) 0.001(3) 0.016(3) -0.001(2)
C207 0.023(3) 0.029(3) 0.045(4) -0.002(3) 0.014(3) 0.002(2)
C208 0.029(3) 0.021(3) 0.055(4) -0.003(3) 0.018(3) -0.002(2)
C209 0.033(3) 0.024(3) 0.050(4) 0.004(3) 0.015(3) 0.001(2)
C210 0.026(3) 0.031(3) 0.047(4) 0.003(3) 0.015(3) 0.007(2)
C211 0.031(3) 0.035(3) 0.052(4) -0.001(3) 0.018(3) 0.002(3)
C214 0.036(3) 0.031(3) 0.053(4) -0.013(3) 0.013(3) -0.008(2)
C216 0.034(3) 0.033(3) 0.045(4) 0.002(3) 0.012(3) 0.004(2)
C217 0.034(3) 0.044(3) 0.044(4) -0.001(3) 0.015(3) 0.000(3)
C218 0.039(3) 0.039(3) 0.059(4) 0.002(3) 0.018(3) -0.002(3)
C302 0.020(3) 0.025(3) 0.045(4) -0.002(3) 0.013(3) 0.000(2)
C303 0.024(3) 0.027(3) 0.046(4) -0.002(3) 0.006(3) 0.003(2)
C304 0.021(3) 0.029(3) 0.046(4) 0.002(3) 0.009(3) 0.009(2)
C305 0.024(3) 0.028(3) 0.033(4) 0.000(3) 0.013(3) -0.001(2)
C307 0.022(3) 0.022(3) 0.037(4) -0.003(2) 0.011(3) 0.001(2)
C308 0.022(3) 0.029(3) 0.054(4) 0.002(3) 0.008(3) 0.001(2)
C309 0.034(3) 0.027(3) 0.058(4) 0.008(3) 0.027(3) 0.005(2)
C310 0.033(3) 0.033(3) 0.042(4) 0.004(3) 0.018(3) 0.010(3)
C311 0.032(3) 0.031(3) 0.046(4) -0.008(3) 0.010(3) -0.001(3)
C314 0.029(3) 0.035(3) 0.055(4) -0.006(3) 0.010(3) -0.006(2)
C316 0.036(3) 0.036(3) 0.050(4) -0.006(3) 0.009(3) -0.002(2)
C317 0.046(4) 0.069(4) 0.052(4) 0.000(3) 0.011(3) -0.009(3)
C318 0.042(3) 0.042(3) 0.049(4) 0.006(3) 0.009(3) 0.002(3)
C402 0.024(3) 0.029(3) 0.054(4) 0.006(3) 0.020(3) 0.006(2)
C403 0.019(3) 0.030(3) 0.059(4) -0.004(3) 0.016(3) -0.002(2)
C404 0.029(3) 0.030(3) 0.035(4) 0.001(3) 0.014(3) 0.006(2)
C405 0.025(3) 0.021(3) 0.046(4) 0.006(3) 0.013(3) -0.001(2)
C407 0.026(3) 0.027(3) 0.057(5) -0.001(3) 0.018(3) 0.002(2)
C408 0.034(3) 0.026(3) 0.053(4) 0.002(3) 0.016(3) 0.000(2)
C409 0.036(3) 0.030(3) 0.053(4) 0.011(3) 0.022(3) 0.002(3)
C410 0.026(3) 0.036(3) 0.048(4) 0.007(3) 0.013(3) 0.007(3)
C411 0.021(3) 0.030(3) 0.055(4) -0.008(3) 0.017(3) 0.000(2)
C414 0.037(3) 0.030(3) 0.056(4) -0.002(3) 0.018(3) -0.011(2)
C416 0.042(3) 0.055(4) 0.052(4) 0.011(3) 0.020(3) 0.014(3)
C417 0.040(3) 0.075(4) 0.045(4) -0.001(3) 0.016(3) -0.003(3)
C418 0.033(3) 0.047(3) 0.052(4) 0.009(3) 0.007(3) -0.009(3)

loop_
_atom_type_symbol
_atom_type_scat_dispersion_real
_atom_type_scat_dispersion_imag
_atom_type_scat_Cromer_Mann_a1
_atom_type_scat_Cromer_Mann_b1
_atom_type_scat_Cromer_Mann_a2
_atom_type_scat_Cromer_Mann_b2
_atom_type_scat_Cromer_Mann_a3
_atom_type_scat_Cromer_Mann_b3
_atom_type_scat_Cromer_Mann_a4
_atom_type_scat_Cromer_Mann_b4
_atom_type_scat_Cromer_Mann_c
_atom_type_scat_source
C 0.0033 0.0016 2.3100 20.8439 1.0200 10.2075 1.5886 0.5687 0.8650 51.6512 0.2156 'International Tables Vol C 4.2.6.8 and 6.1.1.4'
H 0.0000 0.0000 0.4930 10.5109 0.3229 26.1257 0.1402 3.1424 0.0408 57.7998 0.0030 'International Tables Vol C 4.2.6.8 and 6.1.1.4'
N 0.0061 0.0033 12.2126 0.0057 3.1322 9.8933 2.0125 28.9975 1.1663 0.5826 -11.5290 'International Tables Vol C 4.2.6.8 and 6.1.1.4'
O 0.0106 0.0060 3.0485 13.2771 2.2868 5.7011 1.5463 0.3239 0.8670 32.9089 0.2508 'International Tables Vol C 4.2.6.8 and 6.1.1.4'
Si 0.0817 0.0704 6.2915 2.4386 3.0353 32.3337 1.9891 0.6785 1.5410 81.6937 1.1407 'International Tables Vol C 4.2.6.8 and 6.1.1.4'

loop_
_exptl_crystal_face_index_h
_exptl_crystal_face_index_k
_exptl_crystal_face_index_l
_exptl_crystal_face_perp_dist
1 0 0 0.080
-1 0 0 0.060
0 1 0 0.160
0 -1 0 0.190
0 0 1 0.040
0 0 -1 0.010

loop_
_geom_angle_atom_site_label_1
_geom_angle_atom_site_label_2
_geom_angle_atom_site_label_3
_geom_angle
_geom_angle_publ_flag
C10 Si15 C16 107.2(2) yes
C10 Si15 C17 109.5(2) yes
C16 Si15 C17 109.8(3) yes
C10 Si15 C18 110.1(2) yes
C16 Si15 C18 111.2(2) yes
C17 Si15 C18 109.0(3) yes
C110 Si115 C116 107.8(3) yes
C110 Si115 C117 108.3(3) yes
C116 Si115 C117 111.1(3) yes
C110 Si115 C118 109.6(2) yes
C116 Si115 C118 109.7(2) yes
C117 Si115 C118 110.3(3) yes
C210 Si215 C216 108.7(2) yes
C210 Si215 C217 110.0(2) yes
C216 Si215 C217 110.7(2) yes
C210 Si215 C218 109.0(2) yes
C216 Si215 C218 109.1(2) yes
C217 Si215 C218 109.3(3) yes
C310 Si315 C316 108.8(2) yes
C310 Si315 C317 108.8(3) yes
C316 Si315 C317 111.1(3) yes
C310 Si315 C318 109.8(2) yes
C316 Si315 C318 108.5(2) yes
C317 Si315 C318 110.0(3) yes
C410 Si415 C416 108.3(3) yes
C410 Si415 C417 108.0(3) yes
C416 Si415 C417 111.3(3) yes
C410 Si415 C418 111.6(2) yes
C416 Si415 C418 110.3(3) yes
C417 Si415 C418 107.4(3) yes
C4 O13 C14 115.6(4) yes
C104 O113 C114 114.0(4) yes
C204 O213 C214 114.5(4) yes
C304 O313 C314 114.3(4) yes
C404 O413 C414 114.4(4) yes
C2 N1 C5 110.7(4) yes
C2 N1 H11 124.6 no
C5 N1 H11 124.7 no
C7 N6 C10 111.6(4) yes
C7 N6 H61 124.2 no
C10 N6 H61 124.2 no
C102 N101 C105 109.7(4) yes
C102 N101 H1011 125.1 no
C105 N101 H1011 125.2 no
C107 N106 C110 111.6(4) yes
C107 N106 H1061 124.2 no
C110 N106 H1061 124.2 no
C202 N201 C205 110.0(4) yes
C202 N201 H2011 125.0 no
C205 N201 H2011 125.0 no
C207 N206 C210 110.2(4) yes
C207 N206 H2061 124.9 no
C210 N206 H2061 124.9 no
C302 N301 C305 110.4(4) yes
C302 N301 H3011 124.7 no
C305 N301 H3011 124.9 no
C307 N306 C310 111.3(4) yes
C307 N306 H3061 124.4 no
C310 N306 H3061 124.3 no
C402 N401 C405 110.3(4) yes
C402 N401 H4011 124.8 no
C405 N401 H4011 124.9 no
C407 N406 C410 111.0(4) yes
C407 N406 H4061 124.6 no
C410 N406 H4061 124.4 no
N1 C2 C3 106.8(5) yes
N1 C2 C7 124.9(5) yes
C3 C2 C7 128.3(5) yes
C2 C3 C4 108.2(5) yes
C2 C3 H31 125.9 no
C4 C3 H31 125.9 no
C3 C4 O13 131.2(5) yes
C3 C4 C5 108.6(5) yes
O13 C4 C5 120.3(5) yes
C4 C5 N1 105.7(4) yes
C4 C5 C11 128.1(5) yes
N1 C5 C11 126.2(4) yes
C2 C7 N6 124.5(5) yes
C2 C7 C8 128.5(5) yes
N6 C7 C8 106.8(5) yes
C7 C8 C9 107.9(5) yes
C7 C8 H81 126.0 no
C9 C8 H81 126.1 no
C8 C9 C10 109.0(5) yes
C8 C9 H91 125.5 no
C10 C9 H91 125.5 no
C9 C10 N6 104.7(5) yes
C9 C10 Si15 130.9(4) yes
N6 C10 Si15 124.3(4) yes
C5 C11 O12 126.7(5) yes
C5 C11 H111 116.7 no
O12 C11 H111 116.6 no
O13 C14 H141 109.6 no
O13 C14 H142 109.4 no
H141 C14 H142 109.5 no
O13 C14 H143 109.4 no
H141 C14 H143 109.5 no
H142 C14 H143 109.5 no
Si15 C16 H161 109.5 no
Si15 C16 H162 109.4 no
H161 C16 H162 109.5 no
Si15 C16 H163 109.5 no
H161 C16 H163 109.5 no
H162 C16 H163 109.5 no
Si15 C17 H171 109.6 no
Si15 C17 H172 109.4 no
H171 C17 H172 109.5 no
Si15 C17 H173 109.5 no
H171 C17 H173 109.5 no
H172 C17 H173 109.5 no
Si15 C18 H181 109.4 no
Si15 C18 H182 109.5 no
H181 C18 H182 109.5 no
Si15 C18 H183 109.5 no
H181 C18 H183 109.5 no
H182 C18 H183 109.5 no
N101 C102 C103 108.4(5) yes
N101 C102 C107 124.0(5) yes
C103 C102 C107 127.6(5) yes
C102 C103 C104 107.1(5) yes
C102 C103 H1031 126.5 no
C104 C103 H1031 126.4 no
C103 C104 O113 131.0(5) yes
C103 C104 C105 108.1(5) yes
O113 C104 C105 120.9(5) yes
C104 C105 N101 106.7(4) yes
C104 C105 C111 128.0(5) yes
N101 C105 C111 125.2(5) yes
C102 C107 N106 125.3(4) yes
C102 C107 C108 128.0(5) yes
N106 C107 C108 106.7(5) yes
C107 C108 C109 107.5(5) yes
C107 C108 H1081 126.3 no
C109 C108 H1081 126.2 no
C108 C109 C110 109.2(5) yes
C108 C109 H1091 125.5 no
C110 C109 H1091 125.3 no
C109 C110 N106 105.0(5) yes
C109 C110 Si115 131.4(4) yes
N106 C110 Si115 123.4(4) yes
C105 C111 O112 125.5(5) yes
C105 C111 H1111 117.2 no
O112 C111 H1111 117.3 no
O113 C114 H1141 109.5 no
O113 C114 H1142 109.4 no
H1141 C114 H1142 109.5 no
O113 C114 H1143 109.5 no
H1141 C114 H1143 109.5 no
H1142 C114 H1143 109.5 no
Si115 C116 H1161 109.5 no
Si115 C116 H1162 109.4 no
H1161 C116 H1162 109.5 no
Si115 C116 H1163 109.5 no
H1161 C116 H1163 109.5 no
H1162 C116 H1163 109.5 no
Si115 C117 H1171 109.4 no
Si115 C117 H1172 109.5 no
H1171 C117 H1172 109.5 no
Si115 C117 H1173 109.4 no
H1171 C117 H1173 109.5 no
H1172 C117 H1173 109.5 no
Si115 C118 H1181 109.4 no
Si115 C118 H1182 109.4 no
H1181 C118 H1182 109.5 no
Si115 C118 H1183 109.5 no
H1181 C118 H1183 109.5 no
H1182 C118 H1183 109.5 no
N201 C202 C203 107.7(5) yes
N201 C202 C207 124.2(5) yes
C203 C202 C207 128.1(5) yes
C202 C203 C204 108.1(5) yes
C202 C203 H2031 126.0 no
C204 C203 H2031 125.9 no
C203 C204 O213 131.2(5) yes
C203 C204 C205 108.1(5) yes
O213 C204 C205 120.6(5) yes
C204 C205 N201 106.0(4) yes
C204 C205 C211 129.5(5) yes
N201 C205 C211 124.5(5) yes
C202 C207 N206 124.2(5) yes
C202 C207 C208 127.5(5) yes
N206 C207 C208 108.2(5) yes
C207 C208 C209 106.8(5) yes
C207 C208 H2081 126.6 no
C209 C208 H2081 126.7 no
C208 C209 C210 109.2(5) yes
C208 C209 H2091 125.4 no
C210 C209 H2091 125.4 no
C209 C210 N206 105.7(5) yes
C209 C210 Si215 129.8(4) yes
N206 C210 Si215 124.5(4) yes
C205 C211 O212 126.7(5) yes
C205 C211 H2111 116.7 no
O212 C211 H2111 116.6 no
O213 C214 H2141 109.6 no
O213 C214 H2142 109.4 no
H2141 C214 H2142 109.5 no
O213 C214 H2143 109.4 no
H2141 C214 H2143 109.5 no
H2142 C214 H2143 109.5 no
Si215 C216 H2161 109.4 no
Si215 C216 H2162 109.5 no
H2161 C216 H2162 109.5 no
Si215 C216 H2163 109.5 no
H2161 C216 H2163 109.5 no
H2162 C216 H2163 109.5 no
Si215 C217 H2171 109.4 no
Si215 C217 H2172 109.5 no
H2171 C217 H2172 109.5 no
Si215 C217 H2173 109.5 no
H2171 C217 H2173 109.5 no
H2172 C217 H2173 109.5 no
Si215 C218 H2181 109.4 no
Si215 C218 H2182 109.5 no
H2181 C218 H2182 109.5 no
Si215 C218 H2183 109.4 no
H2181 C218 H2183 109.5 no
H2182 C218 H2183 109.5 no
N301 C302 C303 107.1(5) yes
N301 C302 C307 124.3(4) yes
C303 C302 C307 128.6(5) yes
C302 C303 C304 108.2(5) yes
C302 C303 H3031 125.9 no
C304 C303 H3031 125.9 no
C303 C304 O313 130.8(5) yes
C303 C304 C305 108.3(5) yes
O313 C304 C305 120.9(5) yes
C304 C305 N301 106.0(4) yes
C304 C305 C311 129.7(5) yes
N301 C305 C311 124.3(4) yes
C302 C307 N306 124.8(4) yes
C302 C307 C308 127.6(5) yes
N306 C307 C308 107.5(5) yes
C307 C308 C309 107.5(5) yes
C307 C308 H3081 126.3 no
C309 C308 H3081 126.2 no
C308 C309 C310 109.3(5) yes
C308 C309 H3091 125.3 no
C310 C309 H3091 125.3 no
C309 C310 N306 104.4(5) yes
C309 C310 Si315 132.2(4) yes
N306 C310 Si315 122.7(4) yes
C305 C311 O312 126.0(5) yes
C305 C311 H3111 117.0 no
O312 C311 H3111 117.1 no
O313 C314 H3141 109.5 no
O313 C314 H3142 109.4 no
H3141 C314 H3142 109.5 no
O313 C314 H3143 109.5 no
H3141 C314 H3143 109.5 no
H3142 C314 H3143 109.5 no
Si315 C316 H3161 109.5 no
Si315 C316 H3162 109.4 no
H3161 C316 H3162 109.5 no
Si315 C316 H3163 109.5 no
H3161 C316 H3163 109.5 no
H3162 C316 H3163 109.5 no
Si315 C317 H3171 109.4 no
Si315 C317 H3172 109.4 no
H3171 C317 H3172 109.5 no
Si315 C317 H3173 109.6 no
H3171 C317 H3173 109.5 no
H3172 C317 H3173 109.5 no
Si315 C318 H3181 109.5 no
Si315 C318 H3182 109.4 no
H3181 C318 H3182 109.5 no
Si315 C318 H3183 109.4 no
H3181 C318 H3183 109.5 no
H3182 C318 H3183 109.5 no
N401 C402 C403 107.0(5) yes
N401 C402 C407 123.0(5) yes
C403 C402 C407 129.9(5) yes
C402 C403 C404 108.1(5) yes
C402 C403 H4031 126.0 no
C404 C403 H4031 126.0 no
C403 C404 O413 131.1(5) yes
C403 C404 C405 108.8(5) yes
O413 C404 C405 120.1(5) yes
C404 C405 N401 105.8(4) yes
C404 C405 C411 129.0(5) yes
N401 C405 C411 125.0(4) yes
C402 C407 N406 123.9(5) yes
C402 C407 C408 129.2(5) yes
N406 C407 C408 107.0(5) yes
C407 C408 C409 108.1(5) yes
C407 C408 H4081 126.0 no
C409 C408 H4081 126.0 no
C408 C409 C410 108.3(5) yes
C408 C409 H4091 125.9 no
C410 C409 H4091 125.8 no
C409 C410 N406 105.6(5) yes
C409 C410 Si415 131.2(5) yes
N406 C410 Si415 122.9(4) yes
C405 C411 O412 125.5(5) yes
C405 C411 H4111 117.3 no
O412 C411 H4111 117.3 no
O413 C414 H4141 109.5 no
O413 C414 H4142 109.5 no
H4141 C414 H4142 109.5 no
O413 C414 H4143 109.5 no
H4141 C414 H4143 109.5 no
H4142 C414 H4143 109.5 no
Si415 C416 H4161 109.6 no
Si415 C416 H4162 109.5 no
H4161 C416 H4162 109.5 no
Si415 C416 H4163 109.4 no
H4161 C416 H4163 109.5 no
H4162 C416 H4163 109.5 no
Si415 C417 H4171 109.7 no
Si415 C417 H4172 109.3 no
H4171 C417 H4172 109.5 no
Si415 C417 H4173 109.4 no
H4171 C417 H4173 109.5 no
H4172 C417 H4173 109.5 no
Si415 C418 H4181 109.6 no
Si415 C418 H4182 109.5 no
H4181 C418 H4182 109.5 no
Si415 C418 H4183 109.4 no
H4181 C418 H4183 109.5 no
H4182 C418 H4183 109.5 no

loop_
_geom_bond_atom_site_label_1
_geom_bond_atom_site_label_2
_geom_bond_distance
_geom_bond_publ_flag
Si15 C10 1.858(6) yes
Si15 C16 1.859(5) yes
Si15 C17 1.861(6) yes
Si15 C18 1.858(5) yes
Si115 C110 1.852(6) yes
Si115 C116 1.868(5) yes
Si115 C117 1.856(6) yes
Si115 C118 1.867(5) yes
Si215 C210 1.862(6) yes
Si215 C216 1.868(5) yes
Si215 C217 1.865(5) yes
Si215 C218 1.866(5) yes
Si315 C310 1.853(6) yes
Si315 C316 1.868(5) yes
Si315 C317 1.861(6) yes
Si315 C318 1.875(5) yes
Si415 C410 1.862(6) yes
Si415 C416 1.870(6) yes
Si415 C417 1.870(5) yes
Si415 C418 1.860(6) yes
O12 C11 1.251(5) yes
O13 C4 1.353(6) yes
O13 C14 1.437(6) yes
O112 C111 1.260(6) yes
O113 C104 1.349(6) yes
O113 C114 1.443(5) yes
O212 C211 1.251(6) yes
O213 C204 1.356(6) yes
O213 C214 1.443(5) yes
O312 C311 1.251(6) yes
O313 C304 1.350(6) yes
O313 C314 1.439(5) yes
O412 C411 1.255(5) yes
O413 C404 1.356(6) yes
O413 C414 1.442(5) yes
N1 C2 1.367(6) yes
N1 C5 1.382(6) yes
N1 H11 0.900 no
N6 C7 1.370(6) yes
N6 C10 1.375(6) yes
N6 H61 0.900 no
N101 C102 1.364(6) yes
N101 C105 1.370(6) yes
N101 H1011 0.900 no
N106 C107 1.370(6) yes
N106 C110 1.380(7) yes
N106 H1061 0.900 no
N201 C202 1.371(6) yes
N201 C205 1.387(6) yes
N201 H2011 0.900 no
N206 C207 1.362(6) yes
N206 C210 1.382(6) yes
N206 H2061 0.900 no
N301 C302 1.370(6) yes
N301 C305 1.382(6) yes
N301 H3011 0.900 no
N306 C307 1.361(6) yes
N306 C310 1.389(6) yes
N306 H3061 0.900 no
N401 C402 1.379(6) yes
N401 C405 1.381(6) yes
N401 H4011 0.900 no
N406 C407 1.369(6) yes
N406 C410 1.379(6) yes
N406 H4061 0.900 no
C2 C3 1.408(7) yes
C2 C7 1.421(7) yes
C3 C4 1.372(7) yes
C3 H31 1.000 no
C4 C5 1.415(7) yes
C5 C11 1.392(7) yes
C7 C8 1.378(7) yes
C8 C9 1.388(7) yes
C8 H81 1.000 no
C9 C10 1.406(7) yes
C9 H91 1.000 no
C11 H111 1.000 no
C14 H141 1.000 no
C14 H142 1.000 no
C14 H143 1.000 no
C16 H161 1.000 no
C16 H162 1.000 no
C16 H163 1.000 no
C17 H171 1.000 no
C17 H172 1.000 no
C17 H173 1.000 no
C18 H181 1.000 no
C18 H182 1.000 no
C18 H183 1.000 no
C102 C103 1.400(7) yes
C102 C107 1.431(7) yes
C103 C104 1.385(7) yes
C103 H1031 1.000 no
C104 C105 1.418(7) yes
C105 C111 1.398(7) yes
C107 C108 1.382(7) yes
C108 C109 1.402(7) yes
C108 H1081 1.000 no
C109 C110 1.389(7) yes
C109 H1091 1.000 no
C111 H1111 1.000 no
C114 H1141 1.000 no
C114 H1142 1.000 no
C114 H1143 1.000 no
C116 H1161 1.000 no
C116 H1162 1.000 no
C116 H1163 1.000 no
C117 H1171 1.000 no
C117 H1172 1.000 no
C117 H1173 1.000 no
C118 H1181 1.000 no
C118 H1182 1.000 no
C118 H1183 1.000 no
C202 C203 1.402(7) yes
C202 C207 1.438(7) yes
C203 C204 1.380(7) yes
C203 H2031 1.000 no
C204 C205 1.426(7) yes
C205 C211 1.395(7) yes
C207 C208 1.384(7) yes
C208 C209 1.394(7) yes
C208 H2081 1.000 no
C209 C210 1.394(7) yes
C209 H2091 1.000 no
C211 H2111 1.000 no
C214 H2141 1.000 no
C214 H2142 1.000 no
C214 H2143 1.000 no
C216 H2161 1.000 no
C216 H2162 1.000 no
C216 H2163 1.000 no
C217 H2171 1.000 no
C217 H2172 1.000 no
C217 H2173 1.000 no
C218 H2181 1.000 no
C218 H2182 1.000 no
C218 H2183 1.000 no
C302 C303 1.400(7) yes
C302 C307 1.437(7) yes
C303 C304 1.378(7) yes
C303 H3031 1.000 no
C304 C305 1.416(7) yes
C305 C311 1.401(7) yes
C307 C308 1.371(7) yes
C308 C309 1.396(7) yes
C308 H3081 1.000 no
C309 C310 1.396(7) yes
C309 H3091 1.000 no
C311 H3111 1.000 no
C314 H3141 1.000 no
C314 H3142 1.000 no
C314 H3143 1.000 no
C316 H3161 1.000 no
C316 H3162 1.000 no
C316 H3163 1.000 no
C317 H3171 1.000 no
C317 H3172 1.000 no
C317 H3173 1.000 no
C318 H3181 1.000 no
C318 H3182 1.000 no
C318 H3183 1.000 no
C402 C403 1.402(7) yes
C402 C407 1.431(7) yes
C403 C404 1.374(7) yes
C403 H4031 1.000 no
C404 C405 1.417(7) yes
C405 C411 1.400(7) yes
C407 C408 1.379(7) yes
C408 C409 1.398(7) yes
C408 H4081 1.000 no
C409 C410 1.397(7) yes
C409 H4091 1.000 no
C411 H4111 1.000 no
C414 H4141 1.000 no
C414 H4142 1.000 no
C414 H4143 1.000 no
C416 H4161 1.000 no
C416 H4162 1.000 no
C416 H4163 1.000 no
C417 H4171 1.000 no
C417 H4172 1.000 no
C417 H4173 1.000 no
C418 H4181 1.000 no
C418 H4182 1.000 no
C418 H4183 1.000 no

loop_
_geom_contact_atom_site_label_1
_geom_contact_atom_site_label_2
_geom_contact_distance
_geom_contact_site_symmetry_2
_geom_contact_publ_flag
O12 N1 2.795(5) 2_666 no
O12 N6 2.859(5) 2_666 no
O12 C203 3.370(6) 2_666 no
O12 C208 3.477(6) . no
O12 C16 3.488(7) 2_666 no
O12 C209 3.576(6) . no
O12 C2 3.582(5) 2_666 no
O13 C217 3.536(7) . no
O13 C308 3.555(6) 3_556 no
O112 N201 2.796(5) . no
O112 N206 2.804(6) . no
O112 C216 3.511(7) . no
O112 C202 3.574(5) . no
O112 C207 3.576(6) . no
O113 C417 3.389(7) . no
O113 C408 3.553(6) 4_455 no
O212 N101 2.832(5) . no
O212 N106 2.867(6) . no
O212 O413 3.227(5) . no
O212 C414 3.442(7) . no
O212 C404 3.505(7) . no
O213 C108 3.471(6) 4 no
O213 C18 3.538(8) . no
O312 N401 2.846(5) . no
O312 N406 2.862(5) . no
O313 N306 3.416(6) 2_656 no
O313 C318 3.455(8) 2_656 no
O412 N301 2.834(5) . no
O412 N306 2.888(6) . no
O412 C314 3.551(5) 2_656 no
O412 C316 3.587(7) . no
O413 C8 3.387(6) 4 no
O413 C118 3.493(7) . no
O413 N106 3.520(6) . no
O413 C9 3.595(5) 4 no
N1 C207 3.335(7) . no
N1 C202 3.408(6) . no
N6 C314 3.183(7) 3_556 no
N6 C205 3.425(7) . no
N6 C204 3.482(7) . no
N101 C405 3.387(6) . no
N101 N401 3.422(7) . no
N101 C404 3.489(6) . no
N101 C402 3.571(8) . no
N106 C411 3.418(7) . no
N201 C7 3.387(7) . no
N201 C2 3.517(6) . no
N206 C114 3.377(7) 4 no
N206 C5 3.404(7) . no
N206 C4 3.503(7) . no
N301 C302 3.530(7) 2_656 no
N306 C304 3.571(8) 2_656 no
N401 C105 3.498(6) . no
N401 C102 3.530(8) . no
N406 C14 3.259(8) 4 no
C2 C202 3.585(7) . no
C5 C207 3.457(7) . no
C7 C314 3.373(8) 3_556 no
C7 C205 3.514(7) . no
C8 C404 3.438(7) 4_455 no
C9 C211 3.507(7) . no
C10 C314 3.581(6) 3_556 no
C11 C209 3.417(8) . no
C11 C208 3.543(6) . no
C11 C16 3.575(9) 2_666 no
C14 C410 3.416(7) 4_455 no
C14 C407 3.436(8) 4_455 no
C102 C405 3.333(7) . no
C102 C414 3.398(9) 4_455 no
C102 C411 3.534(6) . no
C105 C402 3.438(7) . no
C107 C411 3.271(7) . no
C107 C414 3.277(8) 4_455 no
C107 C405 3.532(9) . no
C111 C407 3.466(8) . no
C111 C216 3.526(9) . no
C111 C402 3.581(7) . no
C114 C207 3.365(8) 4_455 no
C114 C208 3.393(7) 4_455 no
C114 C209 3.408(7) 4_455 no
C114 C210 3.415(6) 4_455 no
C211 C414 3.477(8) . no
C214 C308 3.428(8) 4 no
C214 C309 3.447(8) 4 no
C302 C305 3.489(7) 2_656 no
C305 C307 3.506(8) 2_656 no
C307 C311 3.453(7) 2_656 no
C308 C311 3.594(8) 2_656 no

loop_
_geom_hbond_atom_site_label_D
_geom_hbond_atom_site_label_H
_geom_hbond_atom_site_label_A
_geom_hbond_distance_DH
_geom_hbond_distance_HA
_geom_hbond_distance_DA
_geom_hbond_angle_DHA
_geom_hbond_site_symmetry_A
_geom_hbond_publ_flag
N1 H11 O12 0.90 1.916 2.795(6) 164.9 2_666 yes
N6 H61 O12 0.90 1.989 2.859(5) 162.3 2_666 yes
N101 H1011 O212 0.90 1.956 2.832(5) 164.2 . yes
N106 H1061 O212 0.90 2.019 2.867(6) 156.4 . yes
N201 H2011 O112 0.90 1.921 2.796(5) 163.4 . yes
N206 H2061 O112 0.90 1.933 2.804(6) 162.5 . yes
N301 H3011 O412 0.89 1.959 2.834(5) 163.9 . yes
N306 H3061 O412 0.90 2.028 2.888(6) 159.6 . yes
N401 H4011 O312 0.90 1.964 2.846(5) 165.9 . yes
N406 H4061 O312 0.90 2.018 2.862(5) 155.5 . yes

loop_
_geom_torsion_atom_site_label_1
_geom_torsion_atom_site_label_2
_geom_torsion_atom_site_label_3
_geom_torsion_atom_site_label_4
_geom_torsion
_geom_torsion_publ_flag
Si15 C10 N6 C7 -176.2(4) no
Si15 C10 C9 C8 176.0(4) no
Si115 C110 N106 C107 175.3(4) no
Si115 C110 C109 C108 -174.6(5) no
Si215 C210 N206 C207 176.5(4) no
Si215 C210 C209 C208 -176.6(4) no
Si315 C310 N306 C307 171.2(4) no
Si315 C310 C309 C308 -169.8(5) no
Si415 C410 N406 C407 -176.0(4) no
Si415 C410 C409 C408 175.2(4) no
O12 C11 C5 N1 -2.2(9) no
O12 C11 C5 C4 177.9(5) no
O13 C4 C3 C2 180.0(5) no
O13 C4 C5 N1 179.4(4) no
O13 C4 C5 C11 -0.7(8) no
O112 C111 C105 N101 -1(1) no
O112 C111 C105 C104 178.3(6) no
O113 C104 C103 C102 177.3(5) no
O113 C104 C105 N101 -178.2(4) no
O113 C104 C105 C111 2.3(9) no
O212 C211 C205 N201 2.2(9) no
O212 C211 C205 C204 -176.2(5) no
O213 C204 C203 C202 -178.2(5) no
O213 C204 C205 N201 179.1(4) no
O213 C204 C205 C211 -2.3(9) no
O312 C311 C305 N301 -2.6(9) no
O312 C311 C305 C304 174.9(5) no
O313 C304 C303 C302 -179.9(5) no
O313 C304 C305 N301 179.5(4) no
O313 C304 C305 C311 1.6(9) no
O412 C411 C405 N401 0.3(9) no
O412 C411 C405 C404 -174.0(5) no
O413 C404 C403 C402 179.7(5) no
O413 C404 C405 N401 -179.7(4) no
O413 C404 C405 C411 -4.6(8) no
N1 C2 C3 C4 0.8(6) no
N1 C2 C7 N6 6.6(9) no
N1 C2 C7 C8 -178.4(5) no
N1 C5 C4 C3 -0.5(6) no
N6 C7 C2 C3 -172.6(5) no
N6 C7 C8 C9 0.3(6) no
N6 C10 Si15 C16 -1.5(5) no
N6 C10 Si15 C17 117.6(5) no
N6 C10 Si15 C18 -122.6(5) no
N6 C10 C9 C8 -0.0(6) no
N101 C102 C103 C104 1.4(6) no
N101 C102 C107 N106 -8.8(9) no
N101 C102 C107 C108 171.9(5) no
N101 C105 C104 C103 0.4(6) no
N106 C107 C102 C103 172.3(5) no
N106 C107 C108 C109 0.1(6) no
N106 C110 Si115 C116 -179.2(5) no
N106 C110 Si115 C117 60.5(6) no
N106 C110 Si115 C118 -59.9(5) no
N106 C110 C109 C108 -0.4(6) no
N201 C202 C203 C204 -1.8(6) no
N201 C202 C207 N206 3.0(8) no
N201 C202 C207 C208 -173.8(5) no
N201 C205 C204 C203 -0.7(6) no
N206 C207 C202 C203 -179.9(5) no
N206 C207 C208 C209 -0.5(6) no
N206 C210 Si215 C216 3.6(5) no
N206 C210 Si215 C217 124.9(4) no
N206 C210 Si215 C218 -115.2(5) no
N206 C210 C209 C208 -0.0(6) no
N301 C302 C303 C304 0.8(6) no
N301 C302 C307 N306 -10.4(8) no
N301 C302 C307 C308 174.9(5) no
N301 C305 C304 C303 0.0(6) no
N306 C307 C302 C303 166.7(5) no
N306 C307 C308 C309 0.3(6) no
N306 C310 Si315 C316 25.8(5) no
N306 C310 Si315 C317 146.9(4) no
N306 C310 Si315 C318 -92.7(5) no
N306 C310 C309 C308 0.1(6) no
N401 C402 C403 C404 -1.2(6) no
N401 C402 C407 N406 10.7(8) no
N401 C402 C407 C408 -168.4(6) no
N401 C405 C404 C403 -1.3(6) no
N406 C407 C402 C403 -169.0(5) no
N406 C407 C408 C409 -0.3(6) no
N406 C410 Si415 C416 165.5(4) no
N406 C410 Si415 C417 44.9(5) no
N406 C410 Si415 C418 -72.9(5) no
N406 C410 C409 C408 0.4(6) no
C2 N1 C5 C4 1.0(6) no
C2 N1 C5 C11 -178.9(5) no
C2 C3 C4 C5 -0.2(6) no
C2 C7 N6 C10 175.6(5) no
C2 C7 C8 C9 -175.4(5) no
C3 C2 N1 C5 -1.1(6) no
C3 C2 C7 C8 2.4(9) no
C3 C4 O13 C14 12.3(8) no
C3 C4 C5 C11 179.4(5) no
C4 C3 C2 C7 -179.9(5) no
C5 N1 C2 C7 179.5(5) no
C5 C4 O13 C14 -167.5(5) no
C7 N6 C10 C9 0.3(6) no
C7 C8 C9 C10 -0.2(6) no
C8 C7 N6 C10 -0.4(6) no
C9 C10 Si15 C16 -176.9(5) no
C9 C10 Si15 C17 -57.8(5) no
C9 C10 Si15 C18 62.1(6) no
C102 N101 C105 C104 0.4(6) no
C102 N101 C105 C111 179.9(5) no
C102 C103 C104 C105 -1.1(6) no
C102 C107 N106 C110 -179.8(5) no
C102 C107 C108 C109 179.6(5) no
C103 C102 N101 C105 -1.2(6) no
C103 C102 C107 C108 -7.1(9) no
C103 C104 O113 C114 7.0(8) no
C103 C104 C105 C111 -179.0(6) no
C104 C103 C102 C107 -179.5(5) no
C105 N101 C102 C107 179.7(5) no
C105 C104 O113 C114 -174.7(5) no
C107 N106 C110 C109 0.4(6) no
C107 C108 C109 C110 0.2(6) no
C108 C107 N106 C110 -0.3(6) no
C109 C110 Si115 C116 -5.8(7) no
C109 C110 Si115 C117 -126.1(6) no
C109 C110 Si115 C118 113.5(6) no
C202 N201 C205 C204 -0.4(6) no
C202 N201 C205 C211 -179.2(5) no
C202 C203 C204 C205 1.5(6) no
C202 C207 N206 C210 -176.8(5) no
C202 C207 C208 C209 176.7(5) no
C203 C202 N201 C205 1.4(6) no
C203 C202 C207 C208 3.3(9) no
C203 C204 O213 C214 -4.2(8) no
C203 C204 C205 C211 178.0(5) no
C204 C203 C202 C207 -179.2(5) no
C205 N201 C202 C207 178.9(5) no
C205 C204 O213 C214 176.1(5) no
C207 N206 C210 C209 -0.3(6) no
C207 C208 C209 C210 0.3(6) no
C208 C207 N206 C210 0.5(6) no
C209 C210 Si215 C216 179.5(5) no
C209 C210 Si215 C217 -59.1(6) no
C209 C210 Si215 C218 60.8(5) no
C302 N301 C305 C304 0.5(6) no
C302 N301 C305 C311 178.5(5) no
C302 C303 C304 C305 -0.5(6) no
C302 C307 N306 C310 -175.7(5) no
C302 C307 C308 C309 175.7(5) no
C303 C302 N301 C305 -0.8(6) no
C303 C302 C307 C308 -8.0(9) no
C303 C304 O313 C314 5.5(7) no
C303 C304 C305 C311 -177.9(5) no
C304 C303 C302 C307 -176.7(5) no
C305 N301 C302 C307 176.9(5) no
C305 C304 O313 C314 -173.8(4) no
C307 N306 C310 C309 0.0(6) no
C307 C308 C309 C310 -0.3(6) no
C308 C307 N306 C310 -0.2(6) no
C309 C310 Si315 C316 -165.7(6) no
C309 C310 Si315 C317 -44.7(6) no
C309 C310 Si315 C318 75.7(7) no
C402 N401 C405 C404 0.5(6) no
C402 N401 C405 C411 -174.9(5) no
C402 C403 C404 C405 1.6(6) no
C402 C407 N406 C410 -178.7(5) no
C402 C407 C408 C409 178.9(5) no
C403 C402 N401 C405 0.4(6) no
C403 C402 C407 C408 12(1) no
C403 C404 O413 C414 -9.1(7) no
C403 C404 C405 C411 173.9(5) no
C404 C403 C402 C407 178.5(5) no
C405 N401 C402 C407 -179.4(5) no
C405 C404 O413 C414 168.9(5) no
C407 N406 C410 C409 -0.7(6) no
C407 C408 C409 C410 -0.1(7) no
C408 C407 N406 C410 0.6(6) no
C409 C410 Si415 C416 -8.5(6) no
C409 C410 Si415 C417 -129.1(6) no
C409 C410 Si415 C418 113.1(6) no

loop_
_cod_related_entry_id
_cod_related_entry_code
_cod_related_entry_database
1 30651659 ChemSpider
